data_7207230
loop_
_publ_author_name
'Li, Xiao-Zeng'
'Hao, Peng-Peng'
'Wang, Dan'
'Zhang, Wen-Qin'
'Zhu, Li-Na'

_publ_section_title
;
 New metalloligands suitable for the construction of polynuclear complexes
 and coordination polymers with exposed metal sites
;
_journal_issue 2
_journal_name_full CrystEngComm
_journal_page_first 366
_journal_paper_doi 10.1039/c1ce06273e
_journal_volume 14
_journal_year 2012
_chemical_formula_sum 'C26 H28 N4 Ni2 O12'
_chemical_formula_weight 705.91
_chemical_name_systematic
;
?
;
_space_group_IT_number 14
_symmetry_cell_setting monoclinic
_symmetry_space_group_name_Hall '-P 2ybc'
_symmetry_space_group_name_H-M 'P 1 21/c 1'
_atom_sites_solution_hydrogens geom
_atom_sites_solution_primary direct
_atom_sites_solution_secondary difmap
_audit_creation_method SHELXL-97
_cell_angle_alpha 90.00
_cell_angle_beta 126.332(3)
_cell_angle_gamma 90.00
_cell_formula_units_Z 4
_cell_length_a 15.3667(10)
_cell_length_b 9.0896(6)
_cell_length_c 24.9074(12)
_cell_measurement_reflns_used 9255
_cell_measurement_temperature 296(2)
_cell_measurement_theta_max 27.85
_cell_measurement_theta_min 2.46
_cell_volume 2802.7(3)
_computing_cell_refinement 'Bruker SMART'
_computing_data_collection 'Bruker SMART'
_computing_data_reduction 'Bruker SAINT'
_computing_molecular_graphics 'Bruker SHELXTL'
_computing_publication_material 'Bruker SHELXTL'
_computing_structure_refinement 'SHELXL-97 (Sheldrick, 1997)'
_computing_structure_solution 'SHELXS-97 (Sheldrick, 1990)'
_diffrn_ambient_temperature 296(2)
_diffrn_measured_fraction_theta_full 0.998
_diffrn_measured_fraction_theta_max 0.998
_diffrn_measurement_device_type 'CCD area detector'
_diffrn_measurement_method 'phi and omega scans'
_diffrn_radiation_monochromator graphite
_diffrn_radiation_source 'fine-focus sealed tube'
_diffrn_radiation_type MoK\a
_diffrn_radiation_wavelength 0.71073
_diffrn_reflns_av_R_equivalents 0.0180
_diffrn_reflns_av_sigmaI/netI 0.0197
_diffrn_reflns_limit_h_max 18
_diffrn_reflns_limit_h_min -17
_diffrn_reflns_limit_k_max 10
_diffrn_reflns_limit_k_min -7
_diffrn_reflns_limit_l_max 29
_diffrn_reflns_limit_l_min -26
_diffrn_reflns_number 13921
_diffrn_reflns_theta_full 25.01
_diffrn_reflns_theta_max 25.01
_diffrn_reflns_theta_min 1.64
_exptl_absorpt_coefficient_mu 1.416
_exptl_absorpt_correction_T_max 0.8156
_exptl_absorpt_correction_T_min 0.7947
_exptl_absorpt_correction_type multi-scan
_exptl_absorpt_process_details SADABS
_exptl_crystal_colour RED
_exptl_crystal_density_diffrn 1.673
_exptl_crystal_density_method 'not measured'
_exptl_crystal_description BLOCK
_exptl_crystal_F_000 1456
_exptl_crystal_size_max 0.17
_exptl_crystal_size_mid 0.16
_exptl_crystal_size_min 0.15
_refine_diff_density_max 0.649
_refine_diff_density_min -0.533
_refine_diff_density_rms 0.052
_refine_ls_extinction_method none
_refine_ls_goodness_of_fit_ref 1.038
_refine_ls_hydrogen_treatment constr
_refine_ls_matrix_type full
_refine_ls_number_parameters 403
_refine_ls_number_reflns 4935
_refine_ls_number_restraints 0
_refine_ls_restrained_S_all 1.038
_refine_ls_R_factor_all 0.0349
_refine_ls_R_factor_gt 0.0276
_refine_ls_shift/su_max 0.001
_refine_ls_shift/su_mean 0.000
_refine_ls_structure_factor_coef Fsqd
_refine_ls_weighting_details 'calc w=1/[\s^2^(Fo^2^)+(0.0349P)^2^+2.0951P] where P=(Fo^2^+2Fc^2^)/3'
_refine_ls_weighting_scheme calc
_refine_ls_wR_factor_gt 0.0688
_refine_ls_wR_factor_ref 0.0726
_reflns_number_gt 4282
_reflns_number_total 4935
_reflns_threshold_expression >2sigma(I)
_cod_data_source_file c1ce06273e.txt
_cod_data_source_block compound_3
_cod_depositor_comments
;
The following automatic conversions were performed:

'_symmetry_cell_setting' value 'Monoclinic' changed to 'monoclinic'
according to /home/saulius/struct/CIF-dictionaries/cif_core.dic
dictionary named 'cif_core.dic' version 2.4.1 from
2010-06-29.

'_exptl_absorpt_correction_type' value 'MULTI-SCAN'
changed to 'multi-scan' according to
/home/saulius/struct/CIF-dictionaries/cif_core.dic dictionary named
'cif_core.dic' version 2.4.1 from 2010-06-29.

Automatic conversion script
Id: cif_fix_values 1715 2011-07-08 13:25:40Z adriana 
;
_cod_original_sg_symbol_H-M P21/c
_cod_database_code 7207230

loop_
_symmetry_equiv_pos_as_xyz
'x, y, z'
'-x, y+1/2, -z+1/2'
'-x, -y, -z'
'x, -y-1/2, z-1/2'

loop_
_atom_site_label
_atom_site_type_symbol
_atom_site_fract_x
_atom_site_fract_y
_atom_site_fract_z
_atom_site_U_iso_or_equiv
_atom_site_adp_type
_atom_site_occupancy
_atom_site_symmetry_multiplicity
_atom_site_calc_flag
_atom_site_refinement_flags
_atom_site_disorder_assembly
_atom_site_disorder_group
Ni1 Ni 0.08465(2) 0.55365(3) 0.891858(14) 0.02509(9) Uani 1 1 d . . .
Ni2 Ni -0.32533(2) 0.47250(3) 0.723514(14) 0.02618(9) Uani 1 1 d . . .
N1 N -0.01609(15) 0.4482(2) 0.89546(9) 0.0275(4) Uani 1 1 d . . .
N2 N -0.02926(14) 0.6761(2) 0.82985(9) 0.0264(4) Uani 1 1 d . . .
N3 N 0.18548(14) 0.6531(2) 0.88555(9) 0.0275(4) Uani 1 1 d . . .
N4 N 0.19890(15) 0.4311(2) 0.95293(9) 0.0287(4) Uani 1 1 d . . .
O1 O -0.19972(12) 0.39744(18) 0.81641(8) 0.0303(4) Uani 1 1 d . . .
O2 O -0.21490(12) 0.64192(18) 0.75208(8) 0.0316(4) Uani 1 1 d . . .
O3 O 0.24774(12) 0.86991(18) 0.81030(8) 0.0317(4) Uani 1 1 d . . .
O4 O 0.34395(14) 0.9191(2) 0.91976(9) 0.0445(5) Uani 1 1 d . . .
O5 O 0.35787(17) 0.4341(2) 1.10557(10) 0.0572(6) Uani 1 1 d . . .
O6 O 0.35726(14) 0.2006(2) 1.07847(9) 0.0492(5) Uani 1 1 d . . .
O7 O -0.43642(14) 0.5630(2) 0.63324(9) 0.0463(5) Uani 1 1 d . . .
H7A H -0.4223 0.5258 0.6079 0.069 Uiso 1 1 d R . .
H7B H -0.4812 0.6339 0.6176 0.069 Uiso 1 1 d R . .
O8 O -0.38780(15) 0.5684(2) 0.76828(10) 0.0478(5) Uani 1 1 d . . .
H8A H -0.4532 0.5966 0.7428 0.072 Uiso 1 1 d R . .
H8B H -0.3650 0.5377 0.8068 0.072 Uiso 1 1 d R . .
O9 O -0.42280(13) 0.2933(2) 0.69560(9) 0.0409(4) Uani 1 1 d . . .
H9A H -0.4118 0.2408 0.7273 0.061 Uiso 1 1 d R . .
H9B H -0.4877 0.3013 0.6611 0.061 Uiso 1 1 d R . .
C1 C -0.11497(17) 0.4689(2) 0.83936(11) 0.0257(5) Uani 1 1 d . . .
C2 C -0.12372(17) 0.6065(2) 0.80142(11) 0.0255(5) Uani 1 1 d . . .
C3 C -0.02050(18) 0.8229(3) 0.81603(11) 0.0281(5) Uani 1 1 d . . .
C4 C 0.08188(18) 0.8796(3) 0.83938(12) 0.0289(5) Uani 1 1 d . . .
C5 C 0.0917(2) 1.0321(3) 0.83316(14) 0.0387(6) Uani 1 1 d . . .
H5 H 0.1588 1.0701 0.8482 0.046 Uiso 1 1 calc R . .
C6 C 0.0057(2) 1.1253(3) 0.80580(14) 0.0419(6) Uani 1 1 d . . .
H6 H 0.0149 1.2260 0.8042 0.050 Uiso 1 1 calc R . .
C7 C -0.0953(2) 1.0680(3) 0.78038(14) 0.0413(6) Uani 1 1 d . . .
H7 H -0.1547 1.1304 0.7605 0.050 Uiso 1 1 calc R . .
C8 C -0.1087(2) 0.9193(3) 0.78425(13) 0.0379(6) Uani 1 1 d . . .
H8 H -0.1776 0.8824 0.7654 0.045 Uiso 1 1 calc R . .
C9 C 0.17752(18) 0.7882(3) 0.86610(11) 0.0284(5) Uani 1 1 d . . .
C10 C 0.26674(18) 0.8650(3) 0.86649(12) 0.0308(5) Uani 1 1 d . . .
C11 C 0.27573(18) 0.5588(3) 0.90688(11) 0.0300(5) Uani 1 1 d . . .
C12 C 0.28391(18) 0.4394(3) 0.94535(11) 0.0294(5) Uani 1 1 d . . .
C13 C 0.36213(19) 0.3328(3) 0.96557(13) 0.0375(6) Uani 1 1 d . . .
H13 H 0.3671 0.2525 0.9904 0.045 Uiso 1 1 calc R . .
C14 C 0.4323(2) 0.3464(3) 0.94871(13) 0.0406(6) Uani 1 1 d . . .
H14 H 0.4861 0.2763 0.9633 0.049 Uiso 1 1 calc R . .
C15 C 0.4238(2) 0.4623(3) 0.91055(13) 0.0399(6) Uani 1 1 d . . .
H15 H 0.4713 0.4695 0.8991 0.048 Uiso 1 1 calc R . .
C16 C 0.34539(19) 0.5684(3) 0.88896(13) 0.0359(6) Uani 1 1 d . . .
H16 H 0.3393 0.6458 0.8625 0.043 Uiso 1 1 calc R . .
C17 C 0.20737(18) 0.3606(3) 1.00149(11) 0.0304(5) Uani 1 1 d . . .
C18 C 0.3190(2) 0.3264(3) 1.06714(13) 0.0386(6) Uani 1 1 d . . .
C19 C 0.11439(19) 0.3213(3) 1.00002(12) 0.0314(5) Uani 1 1 d . . .
C20 C 0.00570(19) 0.3531(3) 0.94662(11) 0.0294(5) Uani 1 1 d . . .
C21 C -0.0764(2) 0.2973(3) 0.94921(13) 0.0414(6) Uani 1 1 d . . .
H21 H -0.1479 0.3187 0.9148 0.050 Uiso 1 1 calc R . .
C22 C -0.0537(2) 0.2109(3) 1.00178(14) 0.0464(7) Uani 1 1 d . . .
H22 H -0.1099 0.1737 1.0020 0.056 Uiso 1 1 calc R . .
C23 C 0.0515(2) 0.1797(3) 1.05378(14) 0.0458(7) Uani 1 1 d . . .
H23 H 0.0667 0.1211 1.0890 0.055 Uiso 1 1 calc R . .
C24 C 0.1332(2) 0.2353(3) 1.05322(13) 0.0425(6) Uani 1 1 d . . .
H24 H 0.2042 0.2159 1.0892 0.051 Uiso 1 1 calc R . .
C25 C 0.3268(3) 0.5408(4) 0.68186(18) 0.0703(10) Uani 1 1 d . . .
H25A H 0.3111 0.4940 0.6420 0.084 Uiso 1 1 calc R . .
H25B H 0.2603 0.5826 0.6713 0.084 Uiso 1 1 calc R . .
C26 C 0.3683(3) 0.4314(4) 0.7349(2) 0.0845(13) Uani 1 1 d . . .
H26A H 0.4376 0.3972 0.7481 0.127 Uiso 1 1 calc R . .
H26B H 0.3191 0.3500 0.7188 0.127 Uiso 1 1 calc R . .
H26C H 0.3756 0.4753 0.7724 0.127 Uiso 1 1 calc R . .
O10 O 0.6109(3) 0.2677(4) 0.90009(18) 0.0613(8) Uani 0.636(4) 1 d P A 1
O10' O 0.6852(5) 0.2938(7) 0.9114(3) 0.0613(8) Uani 0.364(4) 1 d P A 2
O11 O 0.6944(3) 0.4373(3) 0.48515(16) 0.1242(14) Uani 1 1 d . . .
H11A H 0.6498 0.4427 0.4947 0.186 Uiso 1 1 d R . .
H11B H 0.7263 0.3555 0.4922 0.186 Uiso 1 1 d R . .
O12 O 0.40426(15) 0.6540(2) 0.70256(9) 0.0458(5) Uani 1 1 d . . .
H12 H 0.3888 0.7015 0.6700 0.069 Uiso 1 1 calc R . .

loop_
_atom_site_aniso_label
_atom_site_aniso_U_11
_atom_site_aniso_U_22
_atom_site_aniso_U_33
_atom_site_aniso_U_23
_atom_site_aniso_U_13
_atom_site_aniso_U_12
Ni1 0.02137(15) 0.02590(16) 0.02689(16) 0.00457(12) 0.01369(13) 0.00126(11)
Ni2 0.02105(15) 0.02956(17) 0.02821(16) 0.00181(12) 0.01475(13) 0.00182(12)
N1 0.0251(10) 0.0278(10) 0.0276(10) 0.0044(8) 0.0146(8) -0.0005(8)
N2 0.0234(9) 0.0257(10) 0.0303(10) 0.0043(8) 0.0161(8) 0.0005(8)
N3 0.0240(9) 0.0306(11) 0.0288(10) 0.0014(8) 0.0161(8) 0.0012(8)
N4 0.0253(10) 0.0294(10) 0.0291(10) 0.0023(8) 0.0149(9) 0.0015(8)
O1 0.0248(8) 0.0335(9) 0.0293(8) 0.0033(7) 0.0143(7) -0.0034(7)
O2 0.0232(8) 0.0309(9) 0.0343(9) 0.0070(7) 0.0135(7) 0.0028(7)
O3 0.0312(8) 0.0353(9) 0.0335(9) -0.0019(7) 0.0218(8) -0.0064(7)
O4 0.0382(10) 0.0585(12) 0.0358(10) -0.0113(9) 0.0214(9) -0.0180(9)
O5 0.0559(13) 0.0590(13) 0.0346(11) -0.0058(10) 0.0147(10) -0.0071(11)
O6 0.0407(10) 0.0515(12) 0.0431(11) 0.0133(9) 0.0181(9) 0.0149(9)
O7 0.0390(10) 0.0543(12) 0.0395(10) 0.0156(9) 0.0199(9) 0.0208(9)
O8 0.0418(10) 0.0648(13) 0.0445(11) 0.0026(9) 0.0299(9) 0.0122(9)
O9 0.0312(9) 0.0471(11) 0.0359(10) 0.0016(8) 0.0152(8) -0.0099(8)
C1 0.0260(11) 0.0257(12) 0.0286(12) 0.0007(9) 0.0181(10) 0.0010(9)
C2 0.0256(11) 0.0267(12) 0.0274(12) 0.0014(9) 0.0174(10) 0.0023(9)
C3 0.0325(12) 0.0265(12) 0.0304(12) 0.0034(9) 0.0214(11) 0.0018(10)
C4 0.0320(12) 0.0286(12) 0.0321(12) 0.0017(10) 0.0223(11) -0.0001(10)
C5 0.0426(14) 0.0301(13) 0.0519(16) -0.0009(12) 0.0328(13) -0.0055(11)
C6 0.0554(16) 0.0244(13) 0.0567(17) 0.0059(12) 0.0390(15) 0.0004(12)
C7 0.0449(15) 0.0320(14) 0.0502(16) 0.0112(12) 0.0300(14) 0.0112(12)
C8 0.0334(13) 0.0327(14) 0.0475(15) 0.0106(11) 0.0240(12) 0.0048(11)
C9 0.0287(12) 0.0317(13) 0.0268(12) -0.0025(10) 0.0176(10) -0.0043(10)
C10 0.0302(12) 0.0295(13) 0.0363(14) -0.0001(10) 0.0217(11) -0.0015(10)
C11 0.0242(11) 0.0337(13) 0.0292(12) -0.0019(10) 0.0141(10) 0.0010(10)
C12 0.0244(11) 0.0330(13) 0.0256(12) -0.0022(10) 0.0120(10) 0.0010(10)
C13 0.0344(13) 0.0360(14) 0.0378(14) 0.0033(11) 0.0191(12) 0.0063(11)
C14 0.0321(13) 0.0431(15) 0.0422(15) -0.0048(12) 0.0196(12) 0.0079(11)
C15 0.0313(13) 0.0520(17) 0.0410(15) -0.0040(12) 0.0240(12) 0.0031(12)
C16 0.0316(13) 0.0405(14) 0.0390(14) 0.0004(11) 0.0227(12) 0.0002(11)
C17 0.0310(12) 0.0272(12) 0.0279(12) 0.0019(10) 0.0146(10) 0.0033(10)
C18 0.0344(13) 0.0453(16) 0.0311(14) 0.0065(12) 0.0166(12) 0.0019(12)
C19 0.0338(12) 0.0306(13) 0.0282(12) 0.0036(10) 0.0175(11) 0.0025(10)
C20 0.0332(12) 0.0277(12) 0.0275(12) 0.0014(10) 0.0181(10) -0.0009(10)
C21 0.0349(14) 0.0479(16) 0.0390(15) 0.0092(12) 0.0206(12) -0.0022(12)
C22 0.0498(16) 0.0515(17) 0.0460(16) 0.0112(13) 0.0329(14) -0.0031(14)
C23 0.0567(17) 0.0489(17) 0.0403(15) 0.0172(13) 0.0334(15) 0.0088(14)
C24 0.0420(15) 0.0509(17) 0.0324(14) 0.0138(12) 0.0209(12) 0.0112(13)
C25 0.070(2) 0.070(2) 0.064(2) -0.0190(18) 0.0360(19) -0.0291(19)
C26 0.073(2) 0.059(2) 0.131(4) 0.016(2) 0.066(3) -0.0034(19)
O10 0.062(2) 0.0533(18) 0.0635(19) -0.0065(15) 0.035(2) -0.0074(17)
O10' 0.062(2) 0.0533(18) 0.0635(19) -0.0065(15) 0.035(2) -0.0074(17)
O11 0.261(4) 0.0655(17) 0.121(3) 0.0159(17) 0.154(3) 0.036(2)
O12 0.0469(11) 0.0465(12) 0.0455(11) -0.0043(9) 0.0281(10) -0.0010(9)

loop_
_atom_type_symbol
_atom_type_description
_atom_type_scat_dispersion_real
_atom_type_scat_dispersion_imag
_atom_type_scat_source
C C 0.0033 0.0016 'International Tables Vol C Tables 4.2.6.8 and 6.1.1.4'
H H 0.0000 0.0000 'International Tables Vol C Tables 4.2.6.8 and 6.1.1.4'
N N 0.0061 0.0033 'International Tables Vol C Tables 4.2.6.8 and 6.1.1.4'
O O 0.0106 0.0060 'International Tables Vol C Tables 4.2.6.8 and 6.1.1.4'
Ni Ni 0.3393 1.1124 'International Tables Vol C Tables 4.2.6.8 and 6.1.1.4'

loop_
_geom_angle_atom_site_label_1
_geom_angle_atom_site_label_2
_geom_angle_atom_site_label_3
_geom_angle
_geom_angle_site_symmetry_1
_geom_angle_site_symmetry_3
N4 Ni1 N2 179.19(8) . .
N4 Ni1 N1 93.49(8) . .
N2 Ni1 N1 87.02(8) . .
N4 Ni1 N3 86.05(8) . .
N2 Ni1 N3 93.41(8) . .
N1 Ni1 N3 177.36(9) . .
O7 Ni2 O9 88.85(8) . .
O7 Ni2 O3 92.38(7) . 2_546
O9 Ni2 O3 89.14(7) . 2_546
O7 Ni2 O8 94.19(8) . .
O9 Ni2 O8 92.24(8) . .
O3 Ni2 O8 173.31(7) 2_546 .
O7 Ni2 O1 173.43(7) . .
O9 Ni2 O1 97.39(7) . .
O3 Ni2 O1 85.68(6) 2_546 .
O8 Ni2 O1 87.65(7) . .
O7 Ni2 O2 93.41(7) . .
O9 Ni2 O2 174.29(7) . .
O3 Ni2 O2 85.53(7) 2_546 .
O8 Ni2 O2 92.83(8) . .
O1 Ni2 O2 80.19(6) . .
C1 N1 C20 123.19(19) . .
C1 N1 Ni1 109.85(15) . .
C20 N1 Ni1 126.86(15) . .
C2 N2 C3 123.44(19) . .
C2 N2 Ni1 110.33(14) . .
C3 N2 Ni1 126.17(15) . .
C9 N3 C11 124.0(2) . .
C9 N3 Ni1 125.87(16) . .
C11 N3 Ni1 110.16(15) . .
C17 N4 C12 123.47(19) . .
C17 N4 Ni1 125.33(16) . .
C12 N4 Ni1 110.72(15) . .
C1 O1 Ni2 111.73(14) . .
C2 O2 Ni2 111.13(14) . .
C10 O3 Ni2 132.10(15) . 2_556
Ni2 O7 H7A 104.2 . .
Ni2 O7 H7B 137.5 . .
H7A O7 H7B 117.1 . .
Ni2 O8 H8A 116.8 . .
Ni2 O8 H8B 117.6 . .
H8A O8 H8B 117.1 . .
Ni2 O9 H9A 115.6 . .
Ni2 O9 H9B 117.5 . .
H9A O9 H9B 117.1 . .
O1 C1 N1 129.6(2) . .
O1 C1 C2 117.21(19) . .
N1 C1 C2 113.08(19) . .
O2 C2 N2 129.5(2) . .
O2 C2 C1 117.42(19) . .
N2 C2 C1 112.97(18) . .
C8 C3 N2 122.2(2) . .
C8 C3 C4 118.2(2) . .
N2 C3 C4 119.4(2) . .
C3 C4 C5 118.5(2) . .
C3 C4 C9 123.7(2) . .
C5 C4 C9 117.7(2) . .
C6 C5 C4 122.0(2) . .
C6 C5 H5 119.0 . .
C4 C5 H5 119.0 . .
C5 C6 C7 119.1(2) . .
C5 C6 H6 120.4 . .
C7 C6 H6 120.4 . .
C8 C7 C6 120.7(2) . .
C8 C7 H7 119.7 . .
C6 C7 H7 119.7 . .
C7 C8 C3 121.2(2) . .
C7 C8 H8 119.4 . .
C3 C8 H8 119.4 . .
N3 C9 C4 123.7(2) . .
N3 C9 C10 122.8(2) . .
C4 C9 C10 113.5(2) . .
O4 C10 O3 128.5(2) . .
O4 C10 C9 118.1(2) . .
O3 C10 C9 113.2(2) . .
C16 C11 C12 119.7(2) . .
C16 C11 N3 127.1(2) . .
C12 C11 N3 113.0(2) . .
C13 C12 C11 119.8(2) . .
C13 C12 N4 125.4(2) . .
C11 C12 N4 114.3(2) . .
C14 C13 C12 119.6(2) . .
C14 C13 H13 120.2 . .
C12 C13 H13 120.2 . .
C15 C14 C13 120.7(2) . .
C15 C14 H14 119.7 . .
C13 C14 H14 119.7 . .
C14 C15 C16 120.6(2) . .
C14 C15 H15 119.7 . .
C16 C15 H15 119.7 . .
C15 C16 C11 119.6(2) . .
C15 C16 H16 120.2 . .
C11 C16 H16 120.2 . .
N4 C17 C19 122.8(2) . .
N4 C17 C18 121.2(2) . .
C19 C17 C18 115.8(2) . .
O6 C18 O5 127.1(2) . .
O6 C18 C17 120.4(2) . .
O5 C18 C17 112.4(2) . .
C24 C19 C20 117.8(2) . .
C24 C19 C17 117.4(2) . .
C20 C19 C17 124.6(2) . .
C21 C20 N1 121.9(2) . .
C21 C20 C19 118.5(2) . .
N1 C20 C19 119.4(2) . .
C22 C21 C20 121.5(2) . .
C22 C21 H21 119.3 . .
C20 C21 H21 119.3 . .
C23 C22 C21 120.4(3) . .
C23 C22 H22 119.8 . .
C21 C22 H22 119.8 . .
C24 C23 C22 119.3(2) . .
C24 C23 H23 120.3 . .
C22 C23 H23 120.3 . .
C23 C24 C19 122.5(2) . .
C23 C24 H24 118.7 . .
C19 C24 H24 118.7 . .
O12 C25 C26 110.0(3) . .
O12 C25 H25A 109.7 . .
C26 C25 H25A 109.7 . .
O12 C25 H25B 109.7 . .
C26 C25 H25B 109.7 . .
H25A C25 H25B 108.2 . .
C25 C26 H26A 109.5 . .
C25 C26 H26B 109.5 . .
H26A C26 H26B 109.5 . .
C25 C26 H26C 109.5 . .
H26A C26 H26C 109.5 . .
H26B C26 H26C 109.5 . .
H11A O11 H11B 117.1 . .
C25 O12 H12 109.5 . .

loop_
_geom_bond_atom_site_label_1
_geom_bond_atom_site_label_2
_geom_bond_distance
_geom_bond_site_symmetry_2
Ni1 N4 1.8632(19) .
Ni1 N2 1.8667(18) .
Ni1 N1 1.8675(19) .
Ni1 N3 1.8791(19) .
Ni2 O7 2.0243(17) .
Ni2 O9 2.0362(17) .
Ni2 O3 2.0469(16) 2_546
Ni2 O8 2.0475(18) .
Ni2 O1 2.0622(15) .
Ni2 O2 2.0801(16) .
N1 C1 1.334(3) .
N1 C20 1.406(3) .
N2 C2 1.338(3) .
N2 C3 1.404(3) .
N3 C9 1.299(3) .
N3 C11 1.438(3) .
N4 C17 1.305(3) .
N4 C12 1.428(3) .
O1 C1 1.250(3) .
O2 C2 1.240(3) .
O3 C10 1.250(3) .
O3 Ni2 2.0469(16) 2_556
O4 C10 1.243(3) .
O5 C18 1.247(3) .
O6 C18 1.240(3) .
O7 H7A 0.8500 .
O7 H7B 0.8505 .
O8 H8A 0.8500 .
O8 H8B 0.8501 .
O9 H9A 0.8497 .
O9 H9B 0.8502 .
C1 C2 1.525(3) .
C3 C8 1.400(3) .
C3 C4 1.412(3) .
C4 C5 1.413(3) .
C4 C9 1.461(3) .
C5 C6 1.363(4) .
C5 H5 0.9300 .
C6 C7 1.385(4) .
C6 H6 0.9300 .
C7 C8 1.379(4) .
C7 H7 0.9300 .
C8 H8 0.9300 .
C9 C10 1.533(3) .
C11 C16 1.385(3) .
C11 C12 1.403(3) .
C12 C13 1.386(3) .
C13 C14 1.375(4) .
C13 H13 0.9300 .
C14 C15 1.373(4) .
C14 H14 0.9300 .
C15 C16 1.379(3) .
C15 H15 0.9300 .
C16 H16 0.9300 .
C17 C19 1.452(3) .
C17 C18 1.546(3) .
C19 C24 1.413(3) .
C19 C20 1.418(3) .
C20 C21 1.395(3) .
C21 C22 1.383(4) .
C21 H21 0.9300 .
C22 C23 1.375(4) .
C22 H22 0.9300 .
C23 C24 1.362(4) .
C23 H23 0.9300 .
C24 H24 0.9300 .
C25 O12 1.420(4) .
C25 C26 1.463(5) .
C25 H25A 0.9700 .
C25 H25B 0.9700 .
C26 H26A 0.9600 .
C26 H26B 0.9600 .
C26 H26C 0.9600 .
O11 H11A 0.8502 .
O11 H11B 0.8500 .
O12 H12 0.8200 .

loop_
_geom_torsion_atom_site_label_1
_geom_torsion_atom_site_label_2
_geom_torsion_atom_site_label_3
_geom_torsion_atom_site_label_4
_geom_torsion
_geom_torsion_site_symmetry_1
N4 Ni1 N1 C1 -155.72(16) .
N2 Ni1 N1 C1 23.65(16) .
N3 Ni1 N1 C1 -75.8(18) .
N4 Ni1 N1 C20 20.7(2) .
N2 Ni1 N1 C20 -159.9(2) .
N3 Ni1 N1 C20 100.6(18) .
N4 Ni1 N2 C2 107(6) .
N1 Ni1 N2 C2 -21.82(16) .
N3 Ni1 N2 C2 155.57(15) .
N4 Ni1 N2 C3 -76(6) .
N1 Ni1 N2 C3 155.35(19) .
N3 Ni1 N2 C3 -27.26(19) .
N4 Ni1 N3 C9 -157.1(2) .
N2 Ni1 N3 C9 23.5(2) .
N1 Ni1 N3 C9 122.7(17) .
N4 Ni1 N3 C11 21.68(15) .
N2 Ni1 N3 C11 -157.71(15) .
N1 Ni1 N3 C11 -58.4(18) .
N2 Ni1 N4 C17 -160(6) .
N1 Ni1 N4 C17 -30.6(2) .
N3 Ni1 N4 C17 152.1(2) .
N2 Ni1 N4 C12 28(6) .
N1 Ni1 N4 C12 157.24(16) .
N3 Ni1 N4 C12 -20.15(16) .
O7 Ni2 O1 C1 1.2(7) .
O9 Ni2 O1 C1 162.88(15) .
O3 Ni2 O1 C1 74.31(15) 2_546
O8 Ni2 O1 C1 -105.17(16) .
O2 Ni2 O1 C1 -11.89(15) .
O7 Ni2 O2 C2 -164.99(16) .
O9 Ni2 O2 C2 -51.8(8) .
O3 Ni2 O2 C2 -72.86(15) 2_546
O8 Ni2 O2 C2 100.64(16) .
O1 Ni2 O2 C2 13.52(15) .
Ni2 O1 C1 N1 -175.5(2) .
Ni2 O1 C1 C2 8.9(2) .
C20 N1 C1 O1 -12.5(4) .
Ni1 N1 C1 O1 164.1(2) .
C20 N1 C1 C2 163.3(2) .
Ni1 N1 C1 C2 -20.1(2) .
Ni2 O2 C2 N2 171.1(2) .
Ni2 O2 C2 C1 -13.0(2) .
C3 N2 C2 O2 14.2(4) .
Ni1 N2 C2 O2 -168.6(2) .
C3 N2 C2 C1 -161.9(2) .
Ni1 N2 C2 C1 15.4(2) .
O1 C1 C2 O2 3.0(3) .
N1 C1 C2 O2 -173.3(2) .
O1 C1 C2 N2 179.6(2) .
N1 C1 C2 N2 3.3(3) .
C2 N2 C3 C8 15.9(3) .
Ni1 N2 C3 C8 -160.95(19) .
C2 N2 C3 C4 -169.3(2) .
Ni1 N2 C3 C4 13.9(3) .
C8 C3 C4 C5 3.7(3) .
N2 C3 C4 C5 -171.3(2) .
C8 C3 C4 C9 -172.4(2) .
N2 C3 C4 C9 12.5(3) .
C3 C4 C5 C6 0.4(4) .
C9 C4 C5 C6 176.8(2) .
C4 C5 C6 C7 -3.2(4) .
C5 C6 C7 C8 1.8(4) .
C6 C7 C8 C3 2.4(4) .
N2 C3 C8 C7 169.7(2) .
C4 C3 C8 C7 -5.2(4) .
C11 N3 C9 C4 174.8(2) .
Ni1 N3 C9 C4 -6.5(3) .
C11 N3 C9 C10 -2.6(3) .
Ni1 N3 C9 C10 176.00(16) .
C3 C4 C9 N3 -16.7(4) .
C5 C4 C9 N3 167.1(2) .
C3 C4 C9 C10 160.9(2) .
C5 C4 C9 C10 -15.3(3) .
Ni2 O3 C10 O4 -3.2(4) 2_556
Ni2 O3 C10 C9 173.11(15) 2_556
N3 C9 C10 O4 -82.4(3) .
C4 C9 C10 O4 99.9(3) .
N3 C9 C10 O3 100.9(3) .
C4 C9 C10 O3 -76.8(3) .
C9 N3 C11 C16 -25.5(4) .
Ni1 N3 C11 C16 155.7(2) .
C9 N3 C11 C12 160.2(2) .
Ni1 N3 C11 C12 -18.7(2) .
C16 C11 C12 C13 0.6(3) .
N3 C11 C12 C13 175.4(2) .
C16 C11 C12 N4 -171.9(2) .
N3 C11 C12 N4 2.9(3) .
C17 N4 C12 C13 30.1(4) .
Ni1 N4 C12 C13 -157.6(2) .
C17 N4 C12 C11 -158.0(2) .
Ni1 N4 C12 C11 14.4(2) .
C11 C12 C13 C14 1.1(4) .
N4 C12 C13 C14 172.7(2) .
C12 C13 C14 C15 -1.8(4) .
C13 C14 C15 C16 0.7(4) .
C14 C15 C16 C11 1.0(4) .
C12 C11 C16 C15 -1.6(4) .
N3 C11 C16 C15 -175.6(2) .
C12 N4 C17 C19 -164.0(2) .
Ni1 N4 C17 C19 24.7(3) .
C12 N4 C17 C18 21.5(3) .
Ni1 N4 C17 C18 -149.73(19) .
N4 C17 C18 O6 -103.8(3) .
C19 C17 C18 O6 81.4(3) .
N4 C17 C18 O5 80.4(3) .
C19 C17 C18 O5 -94.4(3) .
N4 C17 C19 C24 175.3(2) .
C18 C17 C19 C24 -10.0(3) .
N4 C17 C19 C20 0.5(4) .
C18 C17 C19 C20 175.2(2) .
C1 N1 C20 C21 -14.0(4) .
Ni1 N1 C20 C21 170.05(19) .
C1 N1 C20 C19 170.9(2) .
Ni1 N1 C20 C19 -5.0(3) .
C24 C19 C20 C21 -0.4(4) .
C17 C19 C20 C21 174.4(2) .
C24 C19 C20 N1 174.8(2) .
C17 C19 C20 N1 -10.4(4) .
N1 C20 C21 C22 -176.1(3) .
C19 C20 C21 C22 -1.0(4) .
C20 C21 C22 C23 1.1(5) .
C21 C22 C23 C24 0.4(5) .
C22 C23 C24 C19 -1.8(5) .
C20 C19 C24 C23 1.9(4) .
C17 C19 C24 C23 -173.3(3) .
